data_4305995
loop_
_publ_author_name
'Roberto Pattacini'
'G\"unter Margraf'
'Abdelatif Messaoudi'
'Nicola Oberbeckmann-Winter'
'Pierre Braunstein'

_publ_contact_author_address
;Laboratoire de Chimie de Coordination
CNRS-Universit\'e Louis Pasteur
Institut Le Bel - 4 rue Blaise Pascal
67070 Strasbourg Cedex - France
;
_publ_contact_author_email braunst@chimie.u-strasbg.fr
_publ_contact_author_fax +33(0)390241322
_publ_contact_author_name 'Dr. Pierre Braunstein'
_publ_contact_author_phone +33(0)390241308
_publ_section_title
;
Formation of P-C Bonds under Unexpectedly Mild Conditions. Phosphoryl
Migration and Metal Coordination of Diphenylphosphinomethyl-oxazolines and
-thiazolines
;
_journal_name_full 'Inorganic Chemistry'
_journal_page_first 9886
_journal_page_last 9897
_journal_paper_doi 10.1021/ic800934h
_journal_volume 47
_journal_year 2008
_chemical_formula_moiety 'C17 H19 I N O P Pt'
_chemical_formula_sum 'C17 H19 I N O P Pt'
_chemical_formula_weight 606.29
_space_group_IT_number 2
_symmetry_cell_setting triclinic
_symmetry_Int_Tables_number 2
_symmetry_space_group_name_Hall '-P 1'
_symmetry_space_group_name_H-M 'P -1'
_atom_sites_solution_hydrogens geom
_atom_sites_solution_primary direct
_atom_sites_solution_secondary difmap
_audit_creation_method SHELXL-97
_cell_angle_alpha 92.310(2)
_cell_angle_beta 94.819(2)
_cell_angle_gamma 105.997(2)
_cell_formula_units_Z 4
_cell_length_a 11.7825(4)
_cell_length_b 12.2252(5)
_cell_length_c 12.8954(5)
_cell_measurement_reflns_used 6222
_cell_measurement_temperature 173(2)
_cell_measurement_theta_max 25.981
_cell_measurement_theta_min 0.998
_cell_volume 1775.35(12)
_computing_cell_refinement 'HKL Scalepack (Otwinowski & Minor 1997)'
_computing_data_reduction 'HKL Denzo and Scalepack (Otwinowski & Minor 1997)'
_computing_molecular_graphics ORTEP-3
_computing_publication_material PLATON
_computing_structure_refinement 'SHELXL-97 (Sheldrick, 1997)'
_computing_structure_solution 'SHELXS-97 (Sheldrick, 1997)'
_diffrn_ambient_temperature 173(2)
_diffrn_detector_area_resol_mean 9
_diffrn_measured_fraction_theta_full 0.995
_diffrn_measured_fraction_theta_max 0.995
_diffrn_measurement_device_type KappaCCD
_diffrn_measurement_method CCD
_diffrn_radiation_monochromator graphite
_diffrn_radiation_probe x-ray
_diffrn_radiation_type MoK\a
_diffrn_radiation_wavelength 0.71073
_diffrn_reflns_av_R_equivalents 0.0534
_diffrn_reflns_av_sigmaI/netI 0.0726
_diffrn_reflns_limit_h_max 15
_diffrn_reflns_limit_h_min -16
_diffrn_reflns_limit_k_max 17
_diffrn_reflns_limit_k_min -17
_diffrn_reflns_limit_l_max 17
_diffrn_reflns_limit_l_min -18
_diffrn_reflns_number 21754
_diffrn_reflns_theta_full 29.99
_diffrn_reflns_theta_max 29.99
_diffrn_reflns_theta_min 1.59
_diffrn_source 'fine-focus sealed tube'
_exptl_absorpt_coefficient_mu 9.733
_exptl_absorpt_correction_type none
_exptl_crystal_colour colorless
_exptl_crystal_density_diffrn 2.268
_exptl_crystal_density_method 'not measured'
_exptl_crystal_description prism
_exptl_crystal_F_000 1128
_exptl_crystal_size_max 0.04
_exptl_crystal_size_mid 0.04
_exptl_crystal_size_min 0.03
_refine_diff_density_max 1.221
_refine_diff_density_min -3.792
_refine_diff_density_rms 0.466
_refine_ls_extinction_method none
_refine_ls_goodness_of_fit_ref 1.083
_refine_ls_hydrogen_treatment constr
_refine_ls_matrix_type full
_refine_ls_number_parameters 399
_refine_ls_number_reflns 10312
_refine_ls_number_restraints 0
_refine_ls_restrained_S_all 1.083
_refine_ls_R_factor_all 0.0704
_refine_ls_R_factor_gt 0.0440
_refine_ls_shift/su_max 0.002
_refine_ls_shift/su_mean 0.000
_refine_ls_structure_factor_coef Fsqd
_refine_ls_weighting_details 'calc w=1/[\s^2^(Fo^2^)+(0.0460P)^2^+0.0000P] where P=(Fo^2^+2Fc^2^)/3'
_refine_ls_weighting_scheme calc
_refine_ls_wR_factor_gt 0.0909
_refine_ls_wR_factor_ref 0.1124
_reflns_number_gt 7858
_reflns_number_total 10312
_reflns_threshold_expression >2sigma(I)
_cod_data_source_file ic800934h_si_001_4.cif
_cod_data_source_block Compound5
_cod_database_code 4305995

loop_
_symmetry_equiv_pos_as_xyz
'x, y, z'
'-x, -y, -z'

loop_
_atom_site_label
_atom_site_type_symbol
_atom_site_fract_x
_atom_site_fract_y
_atom_site_fract_z
_atom_site_U_iso_or_equiv
_atom_site_adp_type
_atom_site_occupancy
_atom_site_symmetry_multiplicity
_atom_site_calc_flag
_atom_site_refinement_flags
_atom_site_disorder_assembly
_atom_site_disorder_group
Pt1B Pt 0.20004(2) 0.067941(19) 0.536951(16) 0.02428(7) Uani 1 1 d . . .
P1B P 0.23322(13) -0.08261(13) 0.60597(11) 0.0232(3) Uani 1 1 d . . .
N1B N 0.0851(5) 0.0550(4) 0.6565(4) 0.0289(12) Uani 1 1 d . . .
I1B I 0.17894(4) 0.26986(4) 0.48749(3) 0.03448(11) Uani 1 1 d . . .
O1B O -0.0122(4) -0.0393(4) 0.7817(3) 0.0359(11) Uani 1 1 d . . .
C1B C 0.0170(6) 0.1293(6) 0.6944(5) 0.0423(17) Uani 1 1 d . . .
H1B1 H -0.0416 0.1378 0.6402 0.051 Uiso 1 1 calc R . .
H1B2 H 0.0688 0.2041 0.7181 0.051 Uiso 1 1 calc R . .
C2B C -0.0421(7) 0.0691(6) 0.7840(5) 0.0450(18) Uani 1 1 d . . .
H2B1 H -0.0115 0.1130 0.8497 0.054 Uiso 1 1 calc R . .
H2B2 H -0.1274 0.0567 0.7740 0.054 Uiso 1 1 calc R . .
C3B C 0.0619(5) -0.0351(5) 0.7078(4) 0.0284(13) Uani 1 1 d . . .
C4B C 0.1122(5) -0.1316(5) 0.6884(4) 0.0249(12) Uani 1 1 d . . .
H4B1 H 0.0517 -0.1962 0.6535 0.030 Uiso 1 1 calc R . .
H4B2 H 0.1419 -0.1549 0.7538 0.030 Uiso 1 1 calc R . .
C5B C 0.3070(6) 0.0650(6) 0.4151(5) 0.0434(18) Uani 1 1 d . . .
H5B1 H 0.3197 -0.0090 0.4072 0.065 Uiso 1 1 calc R . .
H5B2 H 0.3819 0.1215 0.4311 0.065 Uiso 1 1 calc R . .
H5B3 H 0.2682 0.0811 0.3515 0.065 Uiso 1 1 calc R . .
C6B C 0.2431(5) -0.2082(5) 0.5314(4) 0.0257(13) Uani 1 1 d . . .
C7B C 0.3478(6) -0.2041(5) 0.4893(5) 0.0362(16) Uani 1 1 d . . .
H7B H 0.4109 -0.1382 0.5004 0.043 Uiso 1 1 calc R . .
C8B C 0.3604(6) -0.2950(6) 0.4317(5) 0.0417(17) Uani 1 1 d . . .
H8B H 0.4309 -0.2896 0.4022 0.050 Uiso 1 1 calc R . .
C9B C 0.2700(6) -0.3947(6) 0.4168(5) 0.0368(16) Uani 1 1 d . . .
H9B H 0.2800 -0.4573 0.3791 0.044 Uiso 1 1 calc R . .
C10B C 0.1649(6) -0.4009(6) 0.4581(5) 0.0414(17) Uani 1 1 d . . .
H10B H 0.1029 -0.4678 0.4478 0.050 Uiso 1 1 calc R . .
C11B C 0.1509(6) -0.3078(5) 0.5151(5) 0.0357(15) Uani 1 1 d . . .
H11B H 0.0793 -0.3122 0.5425 0.043 Uiso 1 1 calc R . .
C12B C 0.3677(5) -0.0471(5) 0.6984(4) 0.0246(12) Uani 1 1 d . . .
C13B C 0.4455(5) 0.0617(5) 0.7035(5) 0.0300(14) Uani 1 1 d . . .
H13B H 0.4321 0.1140 0.6570 0.036 Uiso 1 1 calc R . .
C14B C 0.5430(6) 0.0930(6) 0.7775(5) 0.0382(16) Uani 1 1 d . . .
H14B H 0.5961 0.1654 0.7801 0.046 Uiso 1 1 calc R . .
C15B C 0.5598(6) 0.0158(6) 0.8463(5) 0.0423(17) Uani 1 1 d . . .
H15B H 0.6239 0.0365 0.8972 0.051 Uiso 1 1 calc R . .
C16B C 0.4823(7) -0.0935(6) 0.8414(5) 0.0479(19) Uani 1 1 d . . .
H16B H 0.4953 -0.1457 0.8883 0.057 Uiso 1 1 calc R . .
C17B C 0.3873(6) -0.1241(5) 0.7675(5) 0.0354(15) Uani 1 1 d . . .
H17B H 0.3356 -0.1973 0.7640 0.042 Uiso 1 1 calc R . .
Pt1A Pt 0.78298(2) 0.429756(18) 0.945868(16) 0.02374(7) Uani 1 1 d . . .
P1A P 0.75080(14) 0.58447(13) 0.88485(11) 0.0225(3) Uani 1 1 d . . .
N1A N 0.9272(4) 0.4676(4) 0.8519(4) 0.0268(11) Uani 1 1 d . . .
I1A I 0.83594(4) 0.24564(4) 1.01203(3) 0.03457(11) Uani 1 1 d . . .
O1A O 1.0286(4) 0.5731(4) 0.7335(3) 0.0331(10) Uani 1 1 d . . .
C1A C 1.0120(6) 0.4062(6) 0.8243(5) 0.0402(16) Uani 1 1 d . . .
H1A1 H 0.9716 0.3326 0.7887 0.048 Uiso 1 1 calc R . .
H1A2 H 1.0598 0.3950 0.8858 0.048 Uiso 1 1 calc R . .
C2A C 1.0874(6) 0.4837(6) 0.7527(5) 0.0454(18) Uani 1 1 d . . .
H2A1 H 1.1675 0.5162 0.7856 0.055 Uiso 1 1 calc R . .
H2A2 H 1.0909 0.4421 0.6879 0.055 Uiso 1 1 calc R . .
C3A C 0.9424(5) 0.5550(5) 0.7982(4) 0.0270(13) Uani 1 1 d . . .
C4A C 0.8745(5) 0.6394(5) 0.8034(4) 0.0277(13) Uani 1 1 d . . .
H4A1 H 0.8433 0.6508 0.7339 0.033 Uiso 1 1 calc R . .
H4A2 H 0.9254 0.7119 0.8341 0.033 Uiso 1 1 calc R . .
C5A C 0.6315(5) 0.3891(5) 1.0268(5) 0.0332(14) Uani 1 1 d . . .
H5A1 H 0.5866 0.4425 1.0130 0.050 Uiso 1 1 calc R . .
H5A2 H 0.6549 0.3928 1.1003 0.050 Uiso 1 1 calc R . .
H5A3 H 0.5836 0.3135 1.0043 0.050 Uiso 1 1 calc R . .
C6A C 0.7545(5) 0.7089(5) 0.9696(4) 0.0239(12) Uani 1 1 d . . .
C7A C 0.7969(6) 0.8189(5) 0.9393(5) 0.0379(17) Uani 1 1 d . . .
H7A H 0.8315 0.8308 0.8770 0.046 Uiso 1 1 calc R . .
C8A C 0.7885(6) 0.9116(5) 1.0004(5) 0.0407(17) Uani 1 1 d . . .
H8A H 0.8178 0.9849 0.9788 0.049 Uiso 1 1 calc R . .
C9A C 0.7376(6) 0.8966(6) 1.0920(5) 0.0378(16) Uani 1 1 d . . .
H9A H 0.7293 0.9586 1.1316 0.045 Uiso 1 1 calc R . .
C10A C 0.6988(7) 0.7876(6) 1.1247(5) 0.051(2) Uani 1 1 d . . .
H10A H 0.6665 0.7767 1.1881 0.062 Uiso 1 1 calc R . .
C11A C 0.7070(6) 0.6943(6) 1.0646(5) 0.0396(17) Uani 1 1 d . . .
H11A H 0.6805 0.6215 1.0880 0.047 Uiso 1 1 calc R . .
C12A C 0.6159(5) 0.5639(5) 0.7972(4) 0.0240(12) Uani 1 1 d . . .
C13A C 0.5884(6) 0.6551(6) 0.7491(5) 0.0439(18) Uani 1 1 d . . .
H13A H 0.6377 0.7288 0.7642 0.053 Uiso 1 1 calc R . .
C14A C 0.4894(7) 0.6364(6) 0.6799(6) 0.052(2) Uani 1 1 d . . .
H14A H 0.4714 0.6977 0.6487 0.062 Uiso 1 1 calc R . .
C15A C 0.4164(6) 0.5282(6) 0.6561(5) 0.0430(18) Uani 1 1 d . . .
H15A H 0.3498 0.5163 0.6083 0.052 Uiso 1 1 calc R . .
C16A C 0.4417(6) 0.4368(6) 0.7028(5) 0.0404(17) Uani 1 1 d . . .
H16A H 0.3921 0.3634 0.6868 0.048 Uiso 1 1 calc R . .
C17A C 0.5411(6) 0.4550(5) 0.7736(4) 0.0310(14) Uani 1 1 d . . .
H17A H 0.5578 0.3936 0.8056 0.037 Uiso 1 1 calc R . .

loop_
_atom_site_aniso_label
_atom_site_aniso_U_11
_atom_site_aniso_U_22
_atom_site_aniso_U_33
_atom_site_aniso_U_23
_atom_site_aniso_U_13
_atom_site_aniso_U_12
Pt1B 0.02596(13) 0.02295(13) 0.02457(12) 0.00455(9) 0.00286(9) 0.00740(10)
P1B 0.0227(7) 0.0220(8) 0.0243(7) 0.0018(6) 0.0043(6) 0.0048(6)
N1B 0.030(3) 0.028(3) 0.032(3) 0.002(2) 0.010(2) 0.013(2)
I1B 0.0379(2) 0.0283(2) 0.0377(2) 0.00969(17) -0.00343(19) 0.01114(18)
O1B 0.036(3) 0.044(3) 0.035(2) 0.011(2) 0.018(2) 0.018(2)
C1B 0.049(4) 0.045(4) 0.042(4) 0.002(3) 0.013(3) 0.027(4)
C2B 0.049(4) 0.043(4) 0.050(4) 0.000(3) 0.015(4) 0.022(4)
C3B 0.024(3) 0.034(4) 0.028(3) 0.001(3) 0.003(2) 0.009(3)
C4B 0.023(3) 0.026(3) 0.027(3) 0.005(2) 0.005(2) 0.008(2)
C5B 0.049(4) 0.042(4) 0.047(4) 0.020(3) 0.026(4) 0.016(3)
C6B 0.030(3) 0.020(3) 0.025(3) -0.001(2) -0.002(2) 0.005(2)
C7B 0.031(3) 0.026(3) 0.048(4) -0.001(3) 0.009(3) 0.001(3)
C8B 0.045(4) 0.032(4) 0.050(4) 0.000(3) 0.021(4) 0.011(3)
C9B 0.052(4) 0.031(4) 0.030(3) -0.003(3) 0.004(3) 0.015(3)
C10B 0.040(4) 0.032(4) 0.044(4) -0.006(3) 0.002(3) -0.001(3)
C11B 0.036(4) 0.031(4) 0.040(4) 0.000(3) 0.005(3) 0.010(3)
C12B 0.023(3) 0.025(3) 0.028(3) -0.001(2) 0.003(2) 0.011(2)
C13B 0.026(3) 0.027(3) 0.036(3) 0.008(3) 0.006(3) 0.005(3)
C14B 0.030(4) 0.033(4) 0.045(4) -0.002(3) -0.003(3) 0.001(3)
C15B 0.038(4) 0.043(4) 0.041(4) -0.002(3) -0.012(3) 0.007(3)
C16B 0.049(5) 0.044(4) 0.048(4) 0.013(3) -0.012(4) 0.011(4)
C17B 0.030(3) 0.027(3) 0.046(4) 0.007(3) -0.002(3) 0.003(3)
Pt1A 0.02875(13) 0.02022(12) 0.02342(12) 0.00421(9) 0.00185(9) 0.00860(10)
P1A 0.0257(8) 0.0210(8) 0.0224(7) 0.0040(6) 0.0045(6) 0.0083(6)
N1A 0.030(3) 0.027(3) 0.026(2) 0.001(2) 0.002(2) 0.012(2)
I1A 0.0434(3) 0.0234(2) 0.0374(2) 0.00569(17) -0.00499(19) 0.01225(18)
O1A 0.030(2) 0.041(3) 0.033(2) 0.0033(19) 0.0072(19) 0.017(2)
C1A 0.038(4) 0.046(4) 0.046(4) 0.005(3) 0.009(3) 0.026(3)
C2A 0.042(4) 0.057(5) 0.047(4) 0.001(3) 0.011(3) 0.029(4)
C3A 0.030(3) 0.030(3) 0.021(3) -0.002(2) 0.000(2) 0.010(3)
C4A 0.032(3) 0.023(3) 0.028(3) 0.006(2) 0.004(3) 0.006(3)
C5A 0.036(4) 0.025(3) 0.041(4) 0.011(3) 0.008(3) 0.011(3)
C6A 0.025(3) 0.024(3) 0.024(3) 0.000(2) 0.003(2) 0.010(2)
C7A 0.059(5) 0.022(3) 0.032(3) 0.006(3) 0.016(3) 0.006(3)
C8A 0.055(5) 0.019(3) 0.046(4) 0.006(3) 0.005(3) 0.007(3)
C9A 0.042(4) 0.030(4) 0.042(4) -0.008(3) 0.001(3) 0.013(3)
C10A 0.071(6) 0.034(4) 0.048(4) -0.001(3) 0.028(4) 0.005(4)
C11A 0.046(4) 0.034(4) 0.038(4) 0.007(3) 0.019(3) 0.005(3)
C12A 0.021(3) 0.027(3) 0.025(3) 0.005(2) 0.001(2) 0.009(2)
C13A 0.048(4) 0.027(4) 0.054(4) 0.011(3) -0.011(4) 0.009(3)
C14A 0.050(5) 0.042(4) 0.063(5) 0.011(4) -0.017(4) 0.017(4)
C15A 0.034(4) 0.061(5) 0.034(3) 0.008(3) -0.007(3) 0.014(4)
C16A 0.043(4) 0.033(4) 0.036(4) 0.001(3) -0.006(3) -0.002(3)
C17A 0.034(3) 0.029(3) 0.031(3) 0.004(3) 0.002(3) 0.010(3)

loop_
_atom_type_symbol
_atom_type_description
_atom_type_scat_dispersion_real
_atom_type_scat_dispersion_imag
_atom_type_scat_source
Pt Pt -1.7033 8.3905 'International Tables Vol C Tables 4.2.6.8 and 6.1.1.4'
P P 0.1023 0.0942 'International Tables Vol C Tables 4.2.6.8 and 6.1.1.4'
N N 0.0061 0.0033 'International Tables Vol C Tables 4.2.6.8 and 6.1.1.4'
I I -0.4742 1.8119 'International Tables Vol C Tables 4.2.6.8 and 6.1.1.4'
O O 0.0106 0.0060 'International Tables Vol C Tables 4.2.6.8 and 6.1.1.4'
C C 0.0033 0.0016 'International Tables Vol C Tables 4.2.6.8 and 6.1.1.4'
H H 0.0000 0.0000 'International Tables Vol C Tables 4.2.6.8 and 6.1.1.4'

loop_
_geom_angle_atom_site_label_1
_geom_angle_atom_site_label_2
_geom_angle_atom_site_label_3
_geom_angle
_geom_angle_site_symmetry_1
_geom_angle_site_symmetry_3
_geom_angle_publ_flag
C5B Pt1B N1B 174.8(2) . . ?
C5B Pt1B P1B 94.4(2) . . ?
N1B Pt1B P1B 82.16(15) . . ?
C5B Pt1B I1B 90.72(19) . . ?
N1B Pt1B I1B 93.30(15) . . ?
P1B Pt1B I1B 169.25(4) . . ?
C6B P1B C4B 106.3(3) . . ?
C6B P1B C12B 103.2(3) . . ?
C4B P1B C12B 103.9(3) . . ?
C6B P1B Pt1B 124.41(19) . . ?
C4B P1B Pt1B 104.5(2) . . ?
C12B P1B Pt1B 112.7(2) . . ?
C3B N1B C1B 108.0(5) . . ?
C3B N1B Pt1B 119.1(4) . . ?
C1B N1B Pt1B 132.9(4) . . ?
C3B O1B C2B 106.7(5) . . ?
N1B C1B C2B 104.3(6) . . ?
N1B C1B H1B1 110.9 . . ?
C2B C1B H1B1 110.9 . . ?
N1B C1B H1B2 110.9 . . ?
C2B C1B H1B2 110.9 . . ?
H1B1 C1B H1B2 108.9 . . ?
O1B C2B C1B 104.1(5) . . ?
O1B C2B H2B1 110.9 . . ?
C1B C2B H2B1 110.9 . . ?
O1B C2B H2B2 110.9 . . ?
C1B C2B H2B2 110.9 . . ?
H2B1 C2B H2B2 109.0 . . ?
N1B C3B O1B 116.6(6) . . ?
N1B C3B C4B 123.4(5) . . ?
O1B C3B C4B 120.0(5) . . ?
C3B C4B P1B 107.3(4) . . ?
C3B C4B H4B1 110.3 . . ?
P1B C4B H4B1 110.3 . . ?
C3B C4B H4B2 110.3 . . ?
P1B C4B H4B2 110.3 . . ?
H4B1 C4B H4B2 108.5 . . ?
Pt1B C5B H5B1 109.5 . . ?
Pt1B C5B H5B2 109.5 . . ?
H5B1 C5B H5B2 109.5 . . ?
Pt1B C5B H5B3 109.5 . . ?
H5B1 C5B H5B3 109.5 . . ?
H5B2 C5B H5B3 109.5 . . ?
C7B C6B C11B 118.6(6) . . ?
C7B C6B P1B 118.2(4) . . ?
C11B C6B P1B 123.2(5) . . ?
C8B C7B C6B 121.0(6) . . ?
C8B C7B H7B 119.5 . . ?
C6B C7B H7B 119.5 . . ?
C7B C8B C9B 120.7(6) . . ?
C7B C8B H8B 119.6 . . ?
C9B C8B H8B 119.6 . . ?
C8B C9B C10B 119.3(6) . . ?
C8B C9B H9B 120.3 . . ?
C10B C9B H9B 120.3 . . ?
C9B C10B C11B 120.2(6) . . ?
C9B C10B H10B 119.9 . . ?
C11B C10B H10B 119.9 . . ?
C10B C11B C6B 120.2(6) . . ?
C10B C11B H11B 119.9 . . ?
C6B C11B H11B 119.9 . . ?
C17B C12B C13B 119.7(6) . . ?
C17B C12B P1B 120.8(5) . . ?
C13B C12B P1B 119.4(5) . . ?
C14B C13B C12B 120.5(6) . . ?
C14B C13B H13B 119.8 . . ?
C12B C13B H13B 119.8 . . ?
C15B C14B C13B 118.8(6) . . ?
C15B C14B H14B 120.6 . . ?
C13B C14B H14B 120.6 . . ?
C14B C15B C16B 121.0(7) . . ?
C14B C15B H15B 119.5 . . ?
C16B C15B H15B 119.5 . . ?
C17B C16B C15B 119.8(7) . . ?
C17B C16B H16B 120.1 . . ?
C15B C16B H16B 120.1 . . ?
C16B C17B C12B 120.2(6) . . ?
C16B C17B H17B 119.9 . . ?
C12B C17B H17B 119.9 . . ?
C5A Pt1A N1A 175.2(2) . . ?
C5A Pt1A P1A 94.82(18) . . ?
N1A Pt1A P1A 83.50(15) . . ?
C5A Pt1A I1A 89.40(17) . . ?
N1A Pt1A I1A 92.28(14) . . ?
P1A Pt1A I1A 175.78(4) . . ?
C12A P1A C6A 103.7(3) . . ?
C12A P1A C4A 105.2(3) . . ?
C6A P1A C4A 103.3(3) . . ?
C12A P1A Pt1A 116.1(2) . . ?
C6A P1A Pt1A 122.31(19) . . ?
C4A P1A Pt1A 104.5(2) . . ?
C3A N1A C1A 108.0(5) . . ?
C3A N1A Pt1A 118.5(4) . . ?
C1A N1A Pt1A 133.2(4) . . ?
C3A O1A C2A 104.9(5) . . ?
N1A C1A C2A 103.6(6) . . ?
N1A C1A H1A1 111.0 . . ?
C2A C1A H1A1 111.0 . . ?
N1A C1A H1A2 111.0 . . ?
C2A C1A H1A2 111.0 . . ?
H1A1 C1A H1A2 109.0 . . ?
O1A C2A C1A 105.1(5) . . ?
O1A C2A H2A1 110.7 . . ?
C1A C2A H2A1 110.7 . . ?
O1A C2A H2A2 110.7 . . ?
C1A C2A H2A2 110.7 . . ?
H2A1 C2A H2A2 108.8 . . ?
N1A C3A O1A 117.8(6) . . ?
N1A C3A C4A 124.9(5) . . ?
O1A C3A C4A 117.3(5) . . ?
C3A C4A P1A 108.0(4) . . ?
C3A C4A H4A1 110.1 . . ?
P1A C4A H4A1 110.1 . . ?
C3A C4A H4A2 110.1 . . ?
P1A C4A H4A2 110.1 . . ?
H4A1 C4A H4A2 108.4 . . ?
Pt1A C5A H5A1 109.5 . . ?
Pt1A C5A H5A2 109.5 . . ?
H5A1 C5A H5A2 109.5 . . ?
Pt1A C5A H5A3 109.5 . . ?
H5A1 C5A H5A3 109.5 . . ?
H5A2 C5A H5A3 109.5 . . ?
C7A C6A C11A 118.2(5) . . ?
C7A C6A P1A 121.9(4) . . ?
C11A C6A P1A 119.8(5) . . ?
C6A C7A C8A 121.0(5) . . ?
C6A C7A H7A 119.5 . . ?
C8A C7A H7A 119.5 . . ?
C9A C8A C7A 120.7(6) . . ?
C9A C8A H8A 119.6 . . ?
C7A C8A H8A 119.6 . . ?
C8A C9A C10A 118.8(6) . . ?
C8A C9A H9A 120.6 . . ?
C10A C9A H9A 120.6 . . ?
C9A C10A C11A 121.1(6) . . ?
C9A C10A H10A 119.5 . . ?
C11A C10A H10A 119.5 . . ?
C10A C11A C6A 120.2(6) . . ?
C10A C11A H11A 119.9 . . ?
C6A C11A H11A 119.9 . . ?
C17A C12A C13A 118.8(6) . . ?
C17A C12A P1A 119.6(5) . . ?
C13A C12A P1A 121.5(5) . . ?
C14A C13A C12A 120.3(6) . . ?
C14A C13A H13A 119.8 . . ?
C12A C13A H13A 119.8 . . ?
C13A C14A C15A 120.6(7) . . ?
C13A C14A H14A 119.7 . . ?
C15A C14A H14A 119.7 . . ?
C14A C15A C16A 120.1(7) . . ?
C14A C15A H15A 119.9 . . ?
C16A C15A H15A 119.9 . . ?
C15A C16A C17A 119.7(6) . . ?
C15A C16A H16A 120.2 . . ?
C17A C16A H16A 120.2 . . ?
C16A C17A C12A 120.5(6) . . ?
C16A C17A H17A 119.7 . . ?
C12A C17A H17A 119.7 . . ?

loop_
_geom_bond_atom_site_label_1
_geom_bond_atom_site_label_2
_geom_bond_distance
_geom_bond_site_symmetry_2
_geom_bond_publ_flag
Pt1A C5A 2.095(6) . ?
Pt1A N1A 2.128(5) . ?
Pt1A P1A 2.1921(16) . ?
Pt1A I1A 2.6501(5) . ?
P1A C12A 1.822(6) . ?
P1A C6A 1.826(6) . ?
P1A C4A 1.858(6) . ?
N1A C3A 1.276(7) . ?
N1A C1A 1.463(8) . ?
O1A C3A 1.346(7) . ?
O1A C2A 1.465(8) . ?
C1A C2A 1.511(9) . ?
C1A H1A1 0.9700 . ?
C1A H1A2 0.9700 . ?
C2A H2A1 0.9700 . ?
C2A H2A2 0.9700 . ?
C3A C4A 1.472(9) . ?
C4A H4A1 0.9700 . ?
C4A H4A2 0.9700 . ?
C5A H5A1 0.9600 . ?
C5A H5A2 0.9600 . ?
C5A H5A3 0.9600 . ?
C6A C7A 1.385(8) . ?
C6A C11A 1.387(7) . ?
C7A C8A 1.385(8) . ?
C7A H7A 0.9300 . ?
C8A C9A 1.365(8) . ?
C8A H8A 0.9300 . ?
C9A C10A 1.380(9) . ?
C9A H9A 0.9300 . ?
C10A C11A 1.383(9) . ?
C10A H10A 0.9300 . ?
C11A H11A 0.9300 . ?
C12A C17A 1.384(8) . ?
C12A C13A 1.398(9) . ?
C13A C14A 1.368(9) . ?
C13A H13A 0.9300 . ?
C14A C15A 1.371(10) . ?
C14A H14A 0.9300 . ?
C15A C16A 1.381(10) . ?
C15A H15A 0.9300 . ?
C16A C17A 1.384(9) . ?
C16A H16A 0.9300 . ?
C17A H17A 0.9300 . ?
Pt1B C5B 2.100(6) . ?
Pt1B N1B 2.119(5) . ?
Pt1B P1B 2.1915(16) . ?
Pt1B I1B 2.6459(5) . ?
P1B C6B 1.815(6) . ?
P1B C4B 1.833(5) . ?
P1B C12B 1.839(6) . ?
N1B C3B 1.284(8) . ?
N1B C1B 1.462(8) . ?
O1B C3B 1.339(7) . ?
O1B C2B 1.463(8) . ?
C1B C2B 1.510(8) . ?
C1B H1B1 0.9700 . ?
C1B H1B2 0.9700 . ?
C2B H2B1 0.9700 . ?
C2B H2B2 0.9700 . ?
C3B C4B 1.480(8) . ?
C4B H4B1 0.9700 . ?
C4B H4B2 0.9700 . ?
C5B H5B1 0.9600 . ?
C5B H5B2 0.9600 . ?
C5B H5B3 0.9600 . ?
C6B C7B 1.378(8) . ?
C6B C11B 1.386(8) . ?
C7B C8B 1.360(8) . ?
C7B H7B 0.9300 . ?
C8B C9B 1.374(9) . ?
C8B H8B 0.9300 . ?
C9B C10B 1.374(9) . ?
C9B H9B 0.9300 . ?
C10B C11B 1.385(9) . ?
C10B H10B 0.9300 . ?
C11B H11B 0.9300 . ?
C12B C17B 1.373(8) . ?
C12B C13B 1.388(8) . ?
C13B C14B 1.386(8) . ?
C13B H13B 0.9300 . ?
C14B C15B 1.363(9) . ?
C14B H14B 0.9300 . ?
C15B C16B 1.391(9) . ?
C15B H15B 0.9300 . ?
C16B C17B 1.365(9) . ?
C16B H16B 0.9300 . ?
C17B H17B 0.9300 . ?
